data_2006078
loop_
_publ_author_name
'Matos Beja, A.'
'Paix\~ao, J. A.'
'Ramos Silva, M.'
'Alte da Veiga, L.'
'd Rocha Gonsalves, A. M.'
'Pereira, M. M.'
'Serra, A. C.'

_publ_section_title
;
 2,4-Dibromo-5-hydroxybenzaldehyde
;
_journal_issue 4
_journal_name_full 'Acta Crystallographica Section C'
_journal_page_first 494
_journal_page_last 496
_journal_paper_doi 10.1107/S0108270196015296
_journal_volume 53
_journal_year 1997
_chemical_formula_moiety 'C7 H4 Br2 O2'
_chemical_formula_structural 'C7 H4 Br2 O2'
_chemical_formula_sum 'C7 H4 Br2 O2'
_chemical_formula_weight 279.92
_chemical_melting_point 411.0(10)
_chemical_name_systematic
;
2,4-dibromo-5-hydroxybenzaldehyde
;
_space_group_IT_number 14
_symmetry_cell_setting monoclinic
_symmetry_space_group_name_Hall '-P 2yn'
_symmetry_space_group_name_H-M 'P 1 21/n 1'
_audit_creation_method SHELXL
_cell_angle_alpha 90.00
_cell_angle_beta 93.20(1)
_cell_angle_gamma 90.00
_cell_formula_units_Z 4
_cell_length_a 3.9851(5)
_cell_length_b 16.547(3)
_cell_length_c 11.841(2)
_cell_measurement_reflns_used 25
_cell_measurement_temperature 293(2)
_cell_measurement_theta_max 16.62
_cell_measurement_theta_min 8.33
_cell_volume 779.6(2)
_computing_cell_refinement 'CAD-4 Software'
_computing_data_collection 'CAD-4 Software (Enraf Nonius, 1989)'
_computing_data_reduction 'SDP-Plus (Frenz, 1985)'
_computing_molecular_graphics 'ORTEPII (Jonhson, 1976)'
_computing_publication_material SHELXL93
_computing_structure_refinement 'SHELXL93 (Sheldrick, 1993)'
_computing_structure_solution 'MULTAN11/82 (Main et al., 1982)'
_diffrn_ambient_temperature 293(2)
_diffrn_measurement_device 'Enraf Nonius CAD-4'
_diffrn_measurement_method 'profile data from \w-2\q'
_diffrn_radiation_monochromator graphite
_diffrn_radiation_source 'fine-focus sealed tube'
_diffrn_radiation_type MoK\a
_diffrn_radiation_wavelength 0.71073
_diffrn_reflns_av_R_equivalents 0.0858
_diffrn_reflns_av_sigmaI/netI 0.0899
_diffrn_reflns_limit_h_max 4
_diffrn_reflns_limit_h_min -4
_diffrn_reflns_limit_k_max 20
_diffrn_reflns_limit_k_min -19
_diffrn_reflns_limit_l_max 14
_diffrn_reflns_limit_l_min -16
_diffrn_reflns_number 5148
_diffrn_reflns_theta_max 29.97
_diffrn_reflns_theta_min 3.01
_diffrn_standards_decay_% 2.7
_diffrn_standards_interval_time 120
_diffrn_standards_number 3
_exptl_absorpt_coefficient_mu 10.337
_exptl_absorpt_correction_T_max 0.356
_exptl_absorpt_correction_T_min 0.237
_exptl_absorpt_correction_type '\y scan (North, Phillips & Mathews, 1968)'
_exptl_crystal_colour colourless
_exptl_crystal_density_diffrn 2.385
_exptl_crystal_density_method 'not measured'
_exptl_crystal_description parallelepiped
_exptl_crystal_F_000 528
_exptl_crystal_size_max 0.15
_exptl_crystal_size_mid 0.15
_exptl_crystal_size_min 0.10
_refine_diff_density_max .479
_refine_diff_density_min -.920
_refine_ls_extinction_method none
_refine_ls_goodness_of_fit_all 1.013
_refine_ls_goodness_of_fit_obs 1.018
_refine_ls_hydrogen_treatment 'H atoms riding'
_refine_ls_matrix_type full
_refine_ls_number_parameters 101
_refine_ls_number_reflns 1800
_refine_ls_number_restraints 0
_refine_ls_restrained_S_all 1.013
_refine_ls_restrained_S_obs 1.018
_refine_ls_R_factor_all 0.1112
_refine_ls_R_factor_obs 0.0279
_refine_ls_shift/esd_max 0.000
_refine_ls_shift/esd_mean 0.000
_refine_ls_structure_factor_coef Fsqd
_refine_ls_weighting_details 'w = 1/[\s^2^(Fo^2^)+(0.023P)^2^+0.4639P] where P = (Fo^2^+2Fc^2^)/3'
_refine_ls_weighting_scheme calc
_refine_ls_wR_factor_all 0.0681
_refine_ls_wR_factor_obs 0.0507
_reflns_number_observed 1031
_reflns_number_total 1800
_reflns_observed_criterion >2sigma(I)
_cod_data_source_file na1276.cif
_cod_data_source_block acs
_cod_depositor_comments
;
The following automatic conversions were performed:

'_refine_ls_weighting_scheme' value 'calc w =
1/[\s^2^(Fo^2^)+(0.023P)^2^+0.4639P] where P = (Fo^2^+2Fc^2^)/3' was
changed to 'calc'. New tag '_refine_ls_weighting_details' was
created. The value of the new tag was set to 'w =
1/[\s^2^(Fo^2^)+(0.023P)^2^+0.4639P] where P = (Fo^2^+2Fc^2^)/3'.

Automatic conversion script
Id: cif_fix_values 3143 2015-03-26 13:38:13Z robertas 
;
_cod_original_sg_symbol_H-M 'P 21/n'
_cod_database_code 2006078
_cod_database_fobs_code 2006078

loop_
_symmetry_equiv_pos_as_xyz
'x, y, z'
'x+1/2, -y+1/2, z+1/2'
'-x, -y, -z'
'-x-1/2, y-1/2, -z-1/2'

loop_
_atom_site_aniso_label
_atom_site_aniso_U_11
_atom_site_aniso_U_12
_atom_site_aniso_U_13
_atom_site_aniso_U_22
_atom_site_aniso_U_23
_atom_site_aniso_U_33
Br1 0.0477(3) -0.0039(2) -0.0112(2) 0.0279(2) -0.0040(2) 0.0509(3)
Br2 0.0556(3) 0.0057(2) -0.0081(2) 0.0340(2) 0.0037(2) 0.0361(2)
O1 0.084(3) -0.009(2) -0.028(2) 0.046(2) 0.011(2) 0.046(2)
O2 0.061(2) -0.0053(15) -0.013(2) 0.028(2) -0.0029(14) 0.040(2)
C1 0.031(2) 0.001(2) 0.000(2) 0.030(2) 0.000(2) 0.032(2)
C2 0.034(2) -0.003(2) 0.000(2) 0.024(2) -0.004(2) 0.034(2)
C3 0.029(2) 0.002(2) -0.005(2) 0.037(2) -0.005(2) 0.030(2)
C4 0.036(3) 0.008(2) 0.000(2) 0.032(2) 0.002(2) 0.025(2)
C5 0.032(2) -0.001(2) 0.001(2) 0.029(2) -0.003(2) 0.033(2)
C6 0.041(2) -0.004(2) -0.006(2) 0.031(2) -0.001(2) 0.029(2)
C7 0.046(3) -0.003(2) -0.007(2) 0.033(2) 0.006(2) 0.041(3)

loop_
_atom_site_label
_atom_site_occupancy
_atom_site_fract_x
_atom_site_fract_y
_atom_site_fract_z
_atom_site_U_iso_or_equiv
_atom_site_thermal_displace_type
_atom_site_calc_flag
_atom_site_refinement_flags
_atom_site_type_symbol
Br1 1 0.77362(13) 0.69805(3) 0.30888(4) 0.0427(2) Uani d . Br
Br2 1 0.69311(13) 0.36890(3) 0.41705(4) 0.0423(2) Uani d . Br
O1 1 0.1178(11) 0.6344(2) 0.0098(3) 0.0598(10) Uani d . O
O2 1 0.3008(9) 0.3601(2) 0.1920(3) 0.0434(8) Uani d . O
H2 1 0.2075(140) 0.3577(7) 0.1286(21) 0.065 Uiso calc R H
C1 1 0.4172(11) 0.5804(2) 0.1701(3) 0.0310(10) Uani d . C
C2 1 0.6101(11) 0.5938(2) 0.2687(3) 0.0307(9) Uani d . C
C3 1 0.6934(11) 0.5306(2) 0.3422(3) 0.0322(10) Uani d . C
H3 1 0.8197(11) 0.5401(2) 0.4093(3) 0.048 Uiso calc R H
C4 1 0.5862(11) 0.4534(2) 0.3143(3) 0.0309(10) Uani d . C
C5 1 0.3963(11) 0.4374(2) 0.2144(4) 0.0312(9) Uani d . C
C6 1 0.3164(12) 0.5015(3) 0.1434(4) 0.0339(10) Uani d . C
H6 1 0.1920(12) 0.4919(3) 0.0759(4) 0.051 Uiso calc R H
C7 1 0.3032(12) 0.6460(3) 0.0921(4) 0.0405(11) Uani d . C
H7 1 0.3778(12) 0.7004(3) 0.0966(4) 0.061 Uiso d R H

loop_
_atom_type_symbol
_atom_type_description
_atom_type_scat_dispersion_real
_atom_type_scat_dispersion_imag
_atom_type_scat_source
Br Br -.2901 2.4595 'International Tables Vol C Tables 4.2.6.8 and 6.1.1.4'
O O .0106 .0060 'International Tables Vol C Tables 4.2.6.8 and 6.1.1.4'
C C .0033 .0016 'International Tables Vol C Tables 4.2.6.8 and 6.1.1.4'
H H .0000 .0000 'International Tables Vol C Tables 4.2.6.8 and 6.1.1.4'

loop_
_geom_angle_atom_site_label_1
_geom_angle_atom_site_label_2
_geom_angle_atom_site_label_3
_geom_angle
_geom_angle_publ_flag
C5 O2 H2 109.5(2) no
C2 C1 C6 118.7(4) yes
C2 C1 C7 123.2(4) yes
C6 C1 C7 118.0(4) yes
C1 C2 C3 120.8(4) yes
C1 C2 Br1 121.7(3) yes
C3 C2 Br1 117.5(3) yes
C4 C3 C2 119.1(3) yes
C4 C3 H3 120.4(2) no
C2 C3 H3 120.4(2) no
C3 C4 C5 121.7(4) yes
C3 C4 Br2 118.4(3) yes
C5 C4 Br2 119.9(3) yes
O2 C5 C6 123.6(4) yes
O2 C5 C4 118.6(4) yes
C6 C5 C4 117.8(4) yes
C5 C6 C1 121.8(4) yes
C5 C6 H6 119.1(2) no
C1 C6 H6 119.1(2) no
O1 C7 C1 122.7(4) yes
O1 C7 H7 111.9(3) no
C1 C7 H7 125.2(2) no

loop_
_geom_bond_atom_site_label_1
_geom_bond_atom_site_label_2
_geom_bond_site_symmetry_2
_geom_bond_distance
_geom_bond_publ_flag
Br1 C2 . 1.895(4) yes
Br2 C4 . 1.887(4) yes
O1 C7 . 1.205(6) yes
O2 C5 . 1.356(5) yes
O2 H2 . 0.82 no
C1 C2 . 1.380(6) no
C1 C6 . 1.397(6) no
C1 C7 . 1.479(6) yes
C2 C3 . 1.389(6) no
C3 C4 . 1.380(6) no
C3 H3 . 0.93 no
C4 C5 . 1.394(6) no
C5 C6 . 1.380(6) no
C6 H6 . 0.93 no
C7 H7 . 0.95 no

loop_
_geom_torsion_atom_site_label_1
_geom_torsion_atom_site_label_2
_geom_torsion_atom_site_label_3
_geom_torsion_atom_site_label_4
_geom_torsion
_geom_torsion_publ_flag
C6 C1 C2 C3 -2.1(7) no
C7 C1 C2 C3 176.1(4) no
C6 C1 C2 Br1 177.4(3) no
C7 C1 C2 Br1 -4.3(6) no
C1 C2 C3 C4 1.3(7) no
Br1 C2 C3 C4 -178.3(3) no
C2 C3 C4 C5 -0.1(7) no
C2 C3 C4 Br2 -178.5(3) no
C3 C4 C5 O2 179.7(4) no
Br2 C4 C5 O2 -1.9(6) no
C3 C4 C5 C6 -0.2(7) no
Br2 C4 C5 C6 178.2(3) no
O2 C5 C6 C1 179.4(5) no
C4 C5 C6 C1 -0.7(7) no
C2 C1 C6 C5 1.9(7) no
C7 C1 C6 C5 -176.5(4) no
C2 C1 C7 O1 -175.3(5) no
C6 C1 C7 O1 3.0(8) no

loop_
_cod_related_entry_id
_cod_related_entry_database
_cod_related_entry_code
1 ChemSpider 3509292
